data_1504432
loop_
_publ_author_name
'Darensbourg, Donald J.'
'Choi, Wonsook'
'Karroonnirun, Osit'
'Bhuvanesh, Nattamai'

_publ_section_title
;
 Ring-Opening Polymerization of Cyclic Monomers by Complexes Derived from
 Biocompatible Metals. Production of Poly(lactide), Poly(trimethylene
 carbonate), and Their Copolymers
;
_journal_issue 10
_journal_name_full Macromolecules
_journal_page_first 3493
_journal_paper_doi 10.1021/ma800078t
_journal_volume 41
_journal_year 2008
_chemical_formula_sum 'C46 H78 Ca2 Cl2 N4 O4'
_chemical_formula_weight 902.18
_chemical_name_systematic
; 
 ? 
;
_space_group_IT_number 85
_symmetry_cell_setting tetragonal
_symmetry_space_group_name_Hall '-P 4a'
_symmetry_space_group_name_H-M 'P 4/n :2'
_atom_sites_solution_hydrogens geom
_atom_sites_solution_primary direct
_atom_sites_solution_secondary difmap
_audit_creation_method SHELXL-97
_cell_angle_alpha 90.00
_cell_angle_beta 90.00
_cell_angle_gamma 90.00
_cell_formula_units_Z 4
_cell_length_a 19.4608(10)
_cell_length_b 19.4608(10)
_cell_length_c 13.7940(9)
_cell_measurement_temperature 110(2)
_cell_volume 5224.1(5)
_computing_cell_refinement
; 
  
 CELL-NOW (Sheldrick, 2003) and SAINT (BRUKER-NONIUS, 2003) 

;
_computing_data_collection 'FRAMBO (BRUKER-NONIUS, 2003)'
_computing_data_reduction 'Bruker SAINT'
_computing_molecular_graphics 'X-SEED (Barbour, 2001)'
_computing_publication_material 'Bruker SHELXTL'
_computing_structure_refinement 'SHELXL-97 (Sheldrick, 1997)'
_computing_structure_solution 'SHELXS-97 (Sheldrick, 1990)'
_diffrn_ambient_temperature 110(2)
_diffrn_measured_fraction_theta_full 0.982
_diffrn_measured_fraction_theta_max 0.982
_diffrn_measurement_device_type 'BRUKER GADDS D8 Discover'
_diffrn_measurement_method 'phi and omega scans'
_diffrn_radiation_monochromator graphite
_diffrn_radiation_source 'fine-focus sealed tube'
_diffrn_radiation_type CuK\a
_diffrn_radiation_wavelength 1.54178
_diffrn_reflns_av_R_equivalents 0.1855
_diffrn_reflns_av_sigmaI/netI 0.1126
_diffrn_reflns_limit_h_max 21
_diffrn_reflns_limit_h_min -21
_diffrn_reflns_limit_k_max 20
_diffrn_reflns_limit_k_min -21
_diffrn_reflns_limit_l_max 15
_diffrn_reflns_limit_l_min -15
_diffrn_reflns_number 35345
_diffrn_reflns_theta_full 63.13
_diffrn_reflns_theta_max 63.13
_diffrn_reflns_theta_min 3.20
_exptl_absorpt_coefficient_mu 3.153
_exptl_absorpt_correction_T_max 0.9891
_exptl_absorpt_correction_T_min 0.9268
_exptl_absorpt_correction_type multi-scan
_exptl_absorpt_process_details sadabs
_exptl_crystal_colour colorless
_exptl_crystal_density_diffrn 1.147
_exptl_crystal_density_method 'not measured'
_exptl_crystal_description block
_exptl_crystal_F_000 488
_exptl_crystal_size_max 0.10
_exptl_crystal_size_mid 0.05
_exptl_crystal_size_min 0.01
_refine_diff_density_max 0.530
_refine_diff_density_min -0.533
_refine_diff_density_rms 0.080
_refine_ls_extinction_method none
_refine_ls_goodness_of_fit_ref 1.003
_refine_ls_hydrogen_treatment constr
_refine_ls_matrix_type full
_refine_ls_number_parameters 270
_refine_ls_number_reflns 4172
_refine_ls_number_restraints 6
_refine_ls_restrained_S_all 1.003
_refine_ls_R_factor_all 0.0985
_refine_ls_R_factor_gt 0.0675
_refine_ls_shift/su_max 0.000
_refine_ls_shift/su_mean 0.000
_refine_ls_structure_factor_coef Fsqd
_refine_ls_weighting_details 'calc w=1/[\s^2^(Fo^2^)+(0.0810P)^2^+0.0000P] where P=(Fo^2^+2Fc^2^)/3'
_refine_ls_weighting_scheme calc
_refine_ls_wR_factor_gt 0.1659
_refine_ls_wR_factor_ref 0.1753
_reflns_number_gt 2224
_reflns_number_total 4172
_reflns_threshold_expression >2sigma(I)
_cod_data_source_file ma800078t-file004.cif
_cod_data_source_block new
_cod_depositor_comments
;
The following automatic conversions were performed:

'_symmetry_cell_setting' value 'Tetragonal' changed to 'tetragonal'
according to /home/saulius/struct/CIF-dictionaries/cif_core.dic
dictionary named 'cif_core.dic' version 2.4.1 from 2010-06-29.

Automatic conversion script
Id: cif_fix_values 1715 2011-07-08 13:25:40Z adriana 
;
_cod_original_sg_symbol_H-M P4/n
_cod_database_code 1504432

loop_
_symmetry_equiv_pos_as_xyz
'x, y, z'
'-x+1/2, -y+1/2, z'
'-y+1/2, x, z'
'y, -x+1/2, z'
'-x, -y, -z'
'x-1/2, y-1/2, -z'
'y-1/2, -x, -z'
'-y, x-1/2, -z'

loop_
_atom_site_label
_atom_site_type_symbol
_atom_site_fract_x
_atom_site_fract_y
_atom_site_fract_z
_atom_site_U_iso_or_equiv
_atom_site_adp_type
_atom_site_occupancy
_atom_site_symmetry_multiplicity
_atom_site_calc_flag
_atom_site_refinement_flags
Ca1 Ca 0.57236(5) 0.03129(5) 0.90735(6) 0.0334(3) Uani 1 1 d .
Cl1 Cl 0.49618(7) -0.08409(6) 0.93658(8) 0.0437(3) Uani 1 1 d .
O1 O 0.53984(16) 0.11069(16) 0.8025(2) 0.0358(8) Uani 1 1 d .
O2 O 0.6185(2) -0.03340(18) 0.7742(2) 0.0531(10) Uani 1 1 d .
N1 N 0.6671(2) 0.1123(2) 0.9052(3) 0.0383(10) Uani 1 1 d .
N2 N 0.6720(2) -0.0152(2) 1.0116(3) 0.0386(10) Uani 1 1 d .
C1 C 0.5607(2) 0.1670(2) 0.7620(3) 0.0282(10) Uani 1 1 d .
C2 C 0.5186(2) 0.2029(2) 0.6932(3) 0.0281(10) Uani 1 1 d .
C3 C 0.5442(2) 0.2633(2) 0.6517(3) 0.0305(11) Uani 1 1 d .
H3 H 0.5169 0.2856 0.6062 0.037 Uiso 1 1 calc R
C4 C 0.6079(2) 0.2925(2) 0.6737(3) 0.0296(11) Uani 1 1 d .
C5 C 0.6476(2) 0.2574(2) 0.7400(3) 0.0297(11) Uani 1 1 d .
H5 H 0.6906 0.2749 0.7561 0.036 Uiso 1 1 calc R
C6 C 0.6258(2) 0.1965(2) 0.7841(3) 0.0289(11) Uani 1 1 d .
C7 C 0.4477(2) 0.1758(2) 0.6668(3) 0.0332(11) Uani 1 1 d .
C8 C 0.4533(3) 0.1034(3) 0.6259(4) 0.0447(13) Uani 1 1 d .
H8A H 0.4826 0.1038 0.5699 0.067 Uiso 1 1 calc R
H8B H 0.4085 0.0872 0.6078 0.067 Uiso 1 1 calc R
H8C H 0.4724 0.0734 0.6741 0.067 Uiso 1 1 calc R
C9 C 0.4018(3) 0.1751(3) 0.7572(4) 0.0486(14) Uani 1 1 d .
H9A H 0.4280 0.1596 0.8120 0.073 Uiso 1 1 calc R
H9B H 0.3638 0.1445 0.7468 0.073 Uiso 1 1 calc R
H9C H 0.3849 0.2206 0.7693 0.073 Uiso 1 1 calc R
C10 C 0.4113(3) 0.2194(3) 0.5906(4) 0.0471(14) Uani 1 1 d .
H10A H 0.4067 0.2656 0.6140 0.071 Uiso 1 1 calc R
H10B H 0.3666 0.2006 0.5780 0.071 Uiso 1 1 calc R
H10C H 0.4378 0.2194 0.5319 0.071 Uiso 1 1 calc R
C11 C 0.6317(3) 0.3582(2) 0.6228(3) 0.0366(12) Uani 1 1 d .
C12 C 0.5773(3) 0.4143(3) 0.6346(4) 0.0551(16) Uani 1 1 d .
H12A H 0.5918 0.4549 0.6007 0.083 Uiso 1 1 calc R
H12B H 0.5717 0.4247 0.7021 0.083 Uiso 1 1 calc R
H12C H 0.5345 0.3985 0.6083 0.083 Uiso 1 1 calc R
C13 C 0.6427(3) 0.3451(3) 0.5167(4) 0.0520(15) Uani 1 1 d .
H13A H 0.6613 0.3856 0.4868 0.078 Uiso 1 1 calc R
H13B H 0.5996 0.3338 0.4869 0.078 Uiso 1 1 calc R
H13C H 0.6742 0.3076 0.5086 0.078 Uiso 1 1 calc R
C14 C 0.6974(3) 0.3861(3) 0.6668(4) 0.0596(17) Uani 1 1 d .
H14A H 0.7341 0.3539 0.6563 0.089 Uiso 1 1 calc R
H14B H 0.6911 0.3928 0.7352 0.089 Uiso 1 1 calc R
H14C H 0.7088 0.4291 0.6369 0.089 Uiso 1 1 calc R
C15 C 0.6727(2) 0.1678(2) 0.8541(3) 0.0323(11) Uani 1 1 d .
H15 H 0.7128 0.1928 0.8641 0.039 Uiso 1 1 calc R
C16 C 0.7230(3) 0.0977(3) 0.9738(4) 0.0519(15) Uani 1 1 d .
H16A H 0.7123 0.1184 1.0360 0.062 Uiso 1 1 calc R
H16B H 0.7652 0.1181 0.9501 0.062 Uiso 1 1 calc R
C17 C 0.7328(3) 0.0235(3) 0.9865(5) 0.0687(19) Uani 1 1 d .
H17A H 0.7514 0.0049 0.9268 0.082 Uiso 1 1 calc R
H17B H 0.7669 0.0164 1.0368 0.082 Uiso 1 1 calc R
C18 C 0.6561(3) -0.0060(3) 1.1149(4) 0.0633(17) Uani 1 1 d .
H18A H 0.6967 -0.0140 1.1527 0.095 Uiso 1 1 calc R
H18B H 0.6210 -0.0381 1.1337 0.095 Uiso 1 1 calc R
H18C H 0.6401 0.0400 1.1257 0.095 Uiso 1 1 calc R
C19 C 0.6858(4) -0.0878(3) 0.9953(5) 0.083(2) Uani 1 1 d .
H19A H 0.7002 -0.0946 0.9294 0.125 Uiso 1 1 calc R
H19B H 0.6448 -0.1139 1.0073 0.125 Uiso 1 1 calc R
H19C H 0.7215 -0.1029 1.0384 0.125 Uiso 1 1 calc R
C20 C 0.6496(5) 0.0028(4) 0.6954(5) 0.100(2) Uani 1 1 d U
H20A H 0.6267 0.0465 0.6846 0.120 Uiso 1 1 calc R
H20B H 0.6978 0.0114 0.7085 0.120 Uiso 1 1 calc R
C21 C 0.6420(5) -0.0403(4) 0.6142(5) 0.101(2) Uani 1 1 d U
H21A H 0.6819 -0.0364 0.5724 0.122 Uiso 1 1 calc R
H21B H 0.6017 -0.0269 0.5774 0.122 Uiso 1 1 calc R
C22 C 0.6347(5) -0.1114(4) 0.6482(5) 0.113(3) Uani 1 1 d .
H22A H 0.6037 -0.1371 0.6068 0.136 Uiso 1 1 calc R
H22B H 0.6789 -0.1345 0.6497 0.136 Uiso 1 1 calc R
C23 C 0.6069(4) -0.1042(3) 0.7443(4) 0.0656(18) Uani 1 1 d .
H23A H 0.6297 -0.1356 0.7885 0.079 Uiso 1 1 calc R
H23B H 0.5581 -0.1145 0.7442 0.079 Uiso 1 1 calc R

loop_
_atom_site_aniso_label
_atom_site_aniso_U_11
_atom_site_aniso_U_22
_atom_site_aniso_U_33
_atom_site_aniso_U_23
_atom_site_aniso_U_13
_atom_site_aniso_U_12
Ca1 0.0385(6) 0.0385(6) 0.0232(5) 0.0032(4) -0.0005(4) -0.0061(5)
Cl1 0.0553(9) 0.0392(8) 0.0365(7) 0.0006(5) 0.0088(6) -0.0118(6)
O1 0.039(2) 0.038(2) 0.0303(17) 0.0105(15) -0.0001(14) -0.0107(15)
O2 0.080(3) 0.050(2) 0.030(2) -0.0061(16) 0.0160(18) -0.006(2)
N1 0.035(2) 0.045(3) 0.034(2) 0.011(2) -0.0029(18) -0.0107(19)
N2 0.043(3) 0.043(3) 0.031(2) 0.0056(18) -0.0043(19) -0.003(2)
C1 0.034(3) 0.032(3) 0.018(2) -0.0049(19) -0.0010(19) -0.005(2)
C2 0.026(3) 0.035(3) 0.024(2) -0.004(2) 0.0007(18) -0.002(2)
C3 0.038(3) 0.032(3) 0.022(2) 0.0043(19) 0.001(2) -0.001(2)
C4 0.035(3) 0.028(3) 0.026(2) 0.0027(19) 0.003(2) -0.002(2)
C5 0.031(3) 0.031(3) 0.027(3) -0.001(2) 0.001(2) -0.006(2)
C6 0.038(3) 0.032(3) 0.018(2) 0.0008(18) -0.0020(19) -0.001(2)
C7 0.032(3) 0.038(3) 0.029(3) 0.002(2) -0.008(2) -0.008(2)
C8 0.046(3) 0.044(3) 0.044(3) -0.005(2) -0.009(2) -0.010(3)
C9 0.041(3) 0.059(4) 0.046(3) -0.006(3) 0.007(3) -0.011(3)
C10 0.041(3) 0.050(3) 0.051(3) 0.008(3) -0.015(3) -0.010(2)
C11 0.043(3) 0.033(3) 0.034(3) 0.006(2) 0.002(2) -0.007(2)
C12 0.059(4) 0.040(4) 0.066(4) 0.008(3) 0.009(3) -0.002(3)
C13 0.058(4) 0.059(4) 0.039(3) 0.011(3) 0.006(3) -0.015(3)
C14 0.063(4) 0.056(4) 0.060(4) 0.018(3) -0.006(3) -0.027(3)
C15 0.035(3) 0.034(3) 0.028(3) 0.000(2) -0.003(2) -0.004(2)
C16 0.042(3) 0.066(4) 0.048(3) 0.021(3) -0.018(3) -0.014(3)
C17 0.049(4) 0.083(5) 0.074(5) 0.031(4) -0.018(3) -0.004(3)
C18 0.066(4) 0.091(5) 0.033(3) 0.011(3) -0.007(3) 0.006(3)
C19 0.090(5) 0.074(5) 0.085(5) -0.015(4) -0.032(4) 0.033(4)
C20 0.175(6) 0.076(4) 0.050(3) -0.007(2) 0.056(3) -0.025(4)
C21 0.177(6) 0.077(4) 0.051(3) -0.008(2) 0.055(3) -0.024(4)
C22 0.193(10) 0.077(6) 0.069(5) -0.025(4) 0.053(6) -0.034(6)
C23 0.095(5) 0.063(4) 0.039(4) -0.016(3) 0.015(3) -0.017(4)

loop_
_atom_type_symbol
_atom_type_description
_atom_type_scat_dispersion_real
_atom_type_scat_dispersion_imag
_atom_type_scat_source
C C 0.0181 0.0091 'International Tables Vol C Tables 4.2.6.8 and 6.1.1.4'
H H 0.0000 0.0000 'International Tables Vol C Tables 4.2.6.8 and 6.1.1.4'
N N 0.0311 0.0180 'International Tables Vol C Tables 4.2.6.8 and 6.1.1.4'
O O 0.0492 0.0322 'International Tables Vol C Tables 4.2.6.8 and 6.1.1.4'
Ca Ca 0.3641 1.2855 'International Tables Vol C Tables 4.2.6.8 and 6.1.1.4'
Cl Cl 0.3639 0.7018 'International Tables Vol C Tables 4.2.6.8 and 6.1.1.4'

loop_
_geom_angle_atom_site_label_1
_geom_angle_atom_site_label_2
_geom_angle_atom_site_label_3
_geom_angle
_geom_angle_site_symmetry_1
_geom_angle_site_symmetry_3
O1 Ca1 O2 88.45(12) . .
O1 Ca1 N1 75.83(12) . .
O2 Ca1 N1 92.72(13) . .
O1 Ca1 N2 145.71(13) . .
O2 Ca1 N2 87.80(13) . .
N1 Ca1 N2 70.33(13) . .
O1 Ca1 Cl1 121.21(9) . .
O2 Ca1 Cl1 83.35(9) . .
N1 Ca1 Cl1 162.22(10) . .
N2 Ca1 Cl1 92.15(10) . .
O1 Ca1 Cl1 96.49(9) . 5_657
O2 Ca1 Cl1 169.17(10) . 5_657
N1 Ca1 Cl1 97.83(10) . 5_657
N2 Ca1 Cl1 93.41(10) . 5_657
Cl1 Ca1 Cl1 85.85(5) . 5_657
O1 Ca1 Ca1 115.49(9) . 5_657
O2 Ca1 Ca1 126.39(9) . 5_657
N1 Ca1 Ca1 137.90(10) . 5_657
N2 Ca1 Ca1 93.80(9) . 5_657
Cl1 Ca1 Ca1 43.05(3) . 5_657
Cl1 Ca1 Ca1 42.80(3) 5_657 5_657
Ca1 Cl1 Ca1 94.15(5) . 5_657
C1 O1 Ca1 141.6(3) . .
C20 O2 C23 108.4(4) . .
C20 O2 Ca1 118.8(3) . .
C23 O2 Ca1 131.0(3) . .
C15 N1 C16 116.7(4) . .
C15 N1 Ca1 127.8(3) . .
C16 N1 Ca1 115.4(3) . .
C17 N2 C19 108.5(5) . .
C17 N2 C18 110.0(5) . .
C19 N2 C18 107.9(5) . .
C17 N2 Ca1 107.4(3) . .
C19 N2 Ca1 113.1(3) . .
C18 N2 Ca1 109.9(3) . .
O1 C1 C6 121.9(4) . .
O1 C1 C2 121.2(4) . .
C6 C1 C2 116.9(4) . .
C3 C2 C1 118.4(4) . .
C3 C2 C7 121.2(4) . .
C1 C2 C7 120.4(4) . .
C4 C3 C2 124.8(4) . .
C5 C4 C3 116.0(4) . .
C5 C4 C11 123.3(4) . .
C3 C4 C11 120.6(4) . .
C4 C5 C6 122.6(4) . .
C5 C6 C1 121.2(4) . .
C5 C6 C15 115.4(4) . .
C1 C6 C15 123.4(4) . .
C8 C7 C2 110.2(4) . .
C8 C7 C10 107.0(4) . .
C2 C7 C10 113.1(4) . .
C8 C7 C9 109.6(4) . .
C2 C7 C9 109.7(4) . .
C10 C7 C9 107.2(4) . .
C13 C11 C14 109.4(4) . .
C13 C11 C4 110.4(4) . .
C14 C11 C4 111.7(4) . .
C13 C11 C12 108.9(4) . .
C14 C11 C12 106.6(4) . .
C4 C11 C12 109.7(4) . .
N1 C15 C6 129.4(4) . .
N1 C16 C17 111.3(5) . .
N2 C17 C16 115.7(5) . .
C21 C20 O2 105.5(5) . .
C20 C21 C22 108.6(6) . .
C23 C22 C21 103.8(6) . .
C22 C23 O2 107.2(5) . .

loop_
_geom_bond_atom_site_label_1
_geom_bond_atom_site_label_2
_geom_bond_distance
_geom_bond_site_symmetry_2
Ca1 O1 2.209(3) .
Ca1 O2 2.400(3) .
Ca1 N1 2.425(4) .
Ca1 N2 2.578(4) .
Ca1 Cl1 2.7206(15) .
Ca1 Cl1 2.7330(15) 5_657
Ca1 Ca1 3.9935(18) 5_657
Cl1 Ca1 2.7331(15) 5_657
O1 C1 1.295(5) .
O2 C20 1.431(7) .
O2 C23 1.456(6) .
N1 C15 1.295(6) .
N1 C16 1.470(6) .
N2 C17 1.446(7) .
N2 C19 1.456(7) .
N2 C18 1.468(6) .
C1 C6 1.424(6) .
C1 C2 1.436(6) .
C2 C3 1.399(6) .
C2 C7 1.521(6) .
C3 C4 1.397(6) .
C4 C5 1.379(6) .
C4 C11 1.530(6) .
C5 C6 1.398(6) .
C6 C15 1.441(6) .
C7 C8 1.523(7) .
C7 C10 1.525(6) .
C7 C9 1.533(6) .
C11 C13 1.500(7) .
C11 C14 1.516(7) .
C11 C12 1.529(7) .
C16 C17 1.468(8) .
C20 C21 1.407(9) .
C21 C22 1.468(9) .
C22 C23 1.439(8) .

loop_
_geom_torsion_atom_site_label_1
_geom_torsion_atom_site_label_2
_geom_torsion_atom_site_label_3
_geom_torsion_atom_site_label_4
_geom_torsion
_geom_torsion_site_symmetry_1
_geom_torsion_site_symmetry_4
O1 Ca1 Cl1 Ca1 -95.08(11) . 5_657
O2 Ca1 Cl1 Ca1 -179.20(10) . 5_657
N1 Ca1 Cl1 Ca1 102.8(3) . 5_657
N2 Ca1 Cl1 Ca1 93.27(10) . 5_657
Cl1 Ca1 Cl1 Ca1 0.0 5_657 5_657
O2 Ca1 O1 C1 -91.7(5) . .
N1 Ca1 O1 C1 1.5(4) . .
N2 Ca1 O1 C1 -7.9(6) . .
Cl1 Ca1 O1 C1 -173.0(4) . .
Cl1 Ca1 O1 C1 98.0(5) 5_657 .
Ca1 Ca1 O1 C1 138.2(4) 5_657 .
O1 Ca1 O2 C20 36.1(5) . .
N1 Ca1 O2 C20 -39.7(5) . .
N2 Ca1 O2 C20 -109.8(5) . .
Cl1 Ca1 O2 C20 157.7(5) . .
Cl1 Ca1 O2 C20 153.5(6) 5_657 .
Ca1 Ca1 O2 C20 157.1(5) 5_657 .
O1 Ca1 O2 C23 -126.6(5) . .
N1 Ca1 O2 C23 157.7(5) . .
N2 Ca1 O2 C23 87.5(5) . .
Cl1 Ca1 O2 C23 -4.9(5) . .
Cl1 Ca1 O2 C23 -9.2(9) 5_657 .
Ca1 Ca1 O2 C23 -5.6(5) 5_657 .
O1 Ca1 N1 C15 -0.6(4) . .
O2 Ca1 N1 C15 87.2(4) . .
N2 Ca1 N1 C15 173.8(4) . .
Cl1 Ca1 N1 C15 163.8(3) . .
Cl1 Ca1 N1 C15 -95.3(4) 5_657 .
Ca1 Ca1 N1 C15 -113.1(4) 5_657 .
O1 Ca1 N1 C16 176.3(4) . .
O2 Ca1 N1 C16 -96.0(4) . .
N2 Ca1 N1 C16 -9.3(4) . .
Cl1 Ca1 N1 C16 -19.4(6) . .
Cl1 Ca1 N1 C16 81.5(4) 5_657 .
Ca1 Ca1 N1 C16 63.8(4) 5_657 .
O1 Ca1 N2 C17 -6.4(5) . .
O2 Ca1 N2 C17 77.6(4) . .
N1 Ca1 N2 C17 -16.1(4) . .
Cl1 Ca1 N2 C17 160.9(4) . .
Cl1 Ca1 N2 C17 -113.2(4) 5_657 .
Ca1 Ca1 N2 C17 -156.1(4) 5_657 .
O1 Ca1 N2 C19 -126.2(4) . .
O2 Ca1 N2 C19 -42.1(4) . .
N1 Ca1 N2 C19 -135.8(4) . .
Cl1 Ca1 N2 C19 41.1(4) . .
Cl1 Ca1 N2 C19 127.1(4) 5_657 .
Ca1 Ca1 N2 C19 84.2(4) 5_657 .
O1 Ca1 N2 C18 113.2(4) . .
O2 Ca1 N2 C18 -162.8(4) . .
N1 Ca1 N2 C18 103.6(4) . .
Cl1 Ca1 N2 C18 -79.5(3) . .
Cl1 Ca1 N2 C18 6.4(3) 5_657 .
Ca1 Ca1 N2 C18 -36.4(3) 5_657 .
Ca1 O1 C1 C6 -0.7(7) . .
Ca1 O1 C1 C2 179.9(3) . .
O1 C1 C2 C3 -179.7(4) . .
C6 C1 C2 C3 0.9(6) . .
O1 C1 C2 C7 0.5(6) . .
C6 C1 C2 C7 -178.9(4) . .
C1 C2 C3 C4 -1.4(7) . .
C7 C2 C3 C4 178.4(4) . .
C2 C3 C4 C5 1.3(7) . .
C2 C3 C4 C11 178.9(4) . .
C3 C4 C5 C6 -0.7(7) . .
C11 C4 C5 C6 -178.3(4) . .
C4 C5 C6 C1 0.4(7) . .
C4 C5 C6 C15 -177.9(4) . .
O1 C1 C6 C5 -179.9(4) . .
C2 C1 C6 C5 -0.4(6) . .
O1 C1 C6 C15 -1.7(7) . .
C2 C1 C6 C15 177.7(4) . .
C3 C2 C7 C8 121.6(5) . .
C1 C2 C7 C8 -58.6(5) . .
C3 C2 C7 C10 1.9(6) . .
C1 C2 C7 C10 -178.3(4) . .
C3 C2 C7 C9 -117.7(5) . .
C1 C2 C7 C9 62.1(6) . .
C5 C4 C11 C13 111.9(5) . .
C3 C4 C11 C13 -65.7(6) . .
C5 C4 C11 C14 -10.1(7) . .
C3 C4 C11 C14 172.3(4) . .
C5 C4 C11 C12 -128.1(5) . .
C3 C4 C11 C12 54.3(6) . .
C16 N1 C15 C6 -177.8(5) . .
Ca1 N1 C15 C6 -1.1(7) . .
C5 C6 C15 N1 -179.2(5) . .
C1 C6 C15 N1 2.6(8) . .
C15 N1 C16 C17 -148.8(5) . .
Ca1 N1 C16 C17 34.0(6) . .
C19 N2 C17 C16 164.5(5) . .
C18 N2 C17 C16 -77.7(6) . .
Ca1 N2 C17 C16 41.8(6) . .
N1 C16 C17 N2 -52.6(7) . .
C23 O2 C20 C21 13.1(9) . .
Ca1 O2 C20 C21 -153.2(6) . .
O2 C20 C21 C22 -24.2(10) . .
C20 C21 C22 C23 25.9(11) . .
C21 C22 C23 O2 -17.0(9) . .
C20 O2 C23 C22 3.0(8) . .
Ca1 O2 C23 C22 167.0(5) . .
